data_1550524
loop_
_publ_author_name
'Mitcov, Dmitri'
'Pedersen, Anders Hjordt'
'Ceccato, Marcel'
'Gelardi, Rikke Munch'
'Hassenkam, Tue'
'Konstantatos, Andreas'
'Reinholdt, Anders'
'S\/orensen, Mikkel A.'
'Thulstrup, Peter Waaben Waaben'
'Vinum, Morten Gotthold'
'Wilhelm, Fabrice'
'Rogalev, Andrei'
'Wernsdorfer, Wolfgang'
'Brechin, Euan K.'
'Piligkos, Stergios'

_publ_section_title
;
 Molecular multifunctionality preservation upon surface deposition for a
 chiral Single-Molecule Magnet
;
_journal_name_full 'Chemical Science'
_journal_paper_doi 10.1039/C8SC04917C
_journal_year 2019
_chemical_absolute_configuration unk
_chemical_formula_moiety 'C78 H102 Mn9 N6 O28 S6, Cl'
_chemical_formula_sum 'C78 H102 Cl Mn9 N6 O28 S6'
_chemical_formula_weight 2293.92
_chemical_name_systematic 'Mn9-lipoate Delta-Delta enantiomer'
_space_group_crystal_system orthorhombic
_space_group_IT_number 19
_space_group_name_Hall 'P 2ac 2ab'
_space_group_name_H-M_alt 'P 21 21 21'
_symmetry_space_group_name_Hall 'P 2ac 2ab'
_symmetry_space_group_name_H-M 'P 21 21 21'
_atom_sites_solution_hydrogens mixed
_atom_sites_solution_primary direct
_audit_creation_date 2018-04-25
_audit_creation_method
;
Olex2 1.2
(compiled 2018.04.18 svn.r3501 for OlexSys, GUI svn.r5488)
;
_audit_update_record
;
2018-04-26 deposited with the CCDC.
2019-01-24 downloaded from the CCDC.
;
_cell_angle_alpha 90
_cell_angle_beta 90
_cell_angle_gamma 90
_cell_formula_units_Z 4
_cell_length_a 13.4007(6)
_cell_length_b 25.1409(11)
_cell_length_c 26.8999(12)
_cell_measurement_reflns_used 9951
_cell_measurement_temperature 122
_cell_measurement_theta_max 26.182
_cell_measurement_theta_min 2.347
_cell_volume 9062.7(7)
_computing_cell_refinement 'SAINT v8.37A (Bruker, 2015)'
_computing_data_reduction 'SAINT v8.37A (Bruker, 2015)'
_computing_molecular_graphics 'Olex2 (Dolomanov et al., 2009)'
_computing_publication_material 'Olex2 (Dolomanov et al., 2009)'
_computing_structure_refinement 'ShelXL (Sheldrick, 2015)'
_computing_structure_solution 'ShelXS (Sheldrick, 2008)'
_diffrn_ambient_temperature 120
_diffrn_detector 'Bruker APEX2 area detector'
_diffrn_detector_area_resol_mean 7.9
_diffrn_detector_type 'CCD area detector'
_diffrn_measured_fraction_theta_full 0.973
_diffrn_measured_fraction_theta_max 0.997
_diffrn_measurement_device 'three-circle diffractometer'
_diffrn_measurement_device_type 'Bruker APEX-II CCD'
_diffrn_measurement_method '\f and \w scans'
_diffrn_radiation_monochromator 'mirror optics'
_diffrn_radiation_probe x-ray
_diffrn_radiation_type MoK\a
_diffrn_radiation_wavelength 0.71073
_diffrn_reflns_av_R_equivalents 0.0996
_diffrn_reflns_av_unetI/netI 0.0270
_diffrn_reflns_Laue_measured_fraction_full 0.973
_diffrn_reflns_Laue_measured_fraction_max 0.997
_diffrn_reflns_limit_h_max 15
_diffrn_reflns_limit_h_min -15
_diffrn_reflns_limit_k_max 29
_diffrn_reflns_limit_k_min -29
_diffrn_reflns_limit_l_max 32
_diffrn_reflns_limit_l_min -31
_diffrn_reflns_number 374822
_diffrn_reflns_point_group_measured_fraction_full 0.975
_diffrn_reflns_point_group_measured_fraction_max 0.998
_diffrn_reflns_theta_full 25.242
_diffrn_reflns_theta_max 25.027
_diffrn_reflns_theta_min 2.221
_diffrn_source 'microfocus sealed X-ray tube'
_diffrn_source_type 'Incoatec I\ms'
_diffrn_standards_number 0
_exptl_absorpt_coefficient_mu 1.458
_exptl_absorpt_correction_T_max 0.7455
_exptl_absorpt_correction_T_min 0.6731
_exptl_absorpt_correction_type multi-scan
_exptl_absorpt_process_details
'SADABS-2016/2 (Bruker,2016/2) was used for absorption correction. wR2(int) was 0.1044 before and 0.0767 after correction. The Ratio of minimum to maximum transmission is 0.9029. The \l/2 correction factor is Not present.'
_exptl_crystal_colour 'dark brown'
_exptl_crystal_colour_modifier dark
_exptl_crystal_colour_primary brown
_exptl_crystal_density_diffrn 1.681
_exptl_crystal_description prism
_exptl_crystal_F_000 4696
_exptl_crystal_preparation 'Magnetic properties'
_exptl_crystal_recrystallization_method 'ether diffusion into methanol solution containing the reaction mixture'
_exptl_crystal_size_max 0.19
_exptl_crystal_size_mid 0.135
_exptl_crystal_size_min 0.08
_refine_diff_density_max 2.847
_refine_diff_density_min -1.614
_refine_diff_density_rms 0.107
_refine_ls_abs_structure_details
;
 Flack x determined using 6329 quotients [(I+)-(I-)]/[(I+)+(I-)]
 (Parsons and Flack (2004), Acta Cryst. A60, s61).
;
_refine_ls_abs_structure_Flack 0.000(4)
_refine_ls_extinction_method none
_refine_ls_goodness_of_fit_ref 1.045
_refine_ls_hydrogen_treatment mixed
_refine_ls_matrix_type full
_refine_ls_number_parameters 1129
_refine_ls_number_reflns 15955
_refine_ls_number_restraints 13
_refine_ls_restrained_S_all 1.046
_refine_ls_R_factor_all 0.0547
_refine_ls_R_factor_gt 0.0483
_refine_ls_shift/su_max 0.000
_refine_ls_shift/su_mean 0.000
_refine_ls_structure_factor_coef Fsqd
_refine_ls_weighting_details 'w=1/[\s^2^(Fo^2^)+(0.0623P)^2^+34.2771P] where P=(Fo^2^+2Fc^2^)/3'
_refine_ls_weighting_scheme calc
_refine_ls_wR_factor_gt 0.1202
_refine_ls_wR_factor_ref 0.1249
_reflns_Friedel_coverage 0.833
_reflns_Friedel_fraction_full 0.977
_reflns_Friedel_fraction_max 0.999
_reflns_number_gt 14730
_reflns_number_total 15955
_reflns_threshold_expression 'I > 2\s(I)'
_cod_data_source_file c8sc04917c2.cif
_cod_data_source_block mo_d8v3226_0m
_cod_database_code 1550524
_shelxl_version_number 2013-3
_shelx_space_group_comment
;
The symmetry employed for this shelxl refinement is uniquely defined
by the following loop, which should always be used as a source of
symmetry information in preference to the above space-group names.
They are only intended as comments.
;
_olex2_refinement_description
;
1. Fixed Uiso
 At 1.2 times of:
  All C(H) groups, All C(H,H) groups
 At 1.5 times of:
  All C(H,H,H) groups, All O(H) groups
2. Restrained distances
 O17-H17
 0.85 with sigma of 0.01
 O22-H22
 0.85 with sigma of 0.01
 O28-H28
 0.85 with sigma of 0.01
 C1AA-C2AA
 1.4 with sigma of 0.02
 C3AA-C4AA
 1.4 with sigma of 0.02
 C4-C1AA
 1.4 with sigma of 0.02
 H4AB-H1AA
 2.1 with sigma of 0.02
 C110-H17
 1.888108 with sigma of 0.02
 Mn8-H17
 2.732422 with sigma of 0.02
 C34-H22
 1.887233 with sigma of 0.02
 Mn4-H22
 2.815721 with sigma of 0.02
 C63-H28
 1.882522 with sigma of 0.02
 Mn9-H28
 2.760737 with sigma of 0.02
3. Uiso/Uaniso restraints and constraints
Uanis(S1) = Uanis(S4) = Uanis(S1AA) = Uanis(S0AA)
Uanis(C13) = Uanis(C18) = Uanis(C5AA)
Uanis(S5) = Uanis(S2AA) = Uanis(S1AA) = Uanis(S0AA)
Uanis(C6) = Uanis(C5)
Uanis(C3AA) = Uanis(C2)
Uanis(C119) = Uanis(C16) = Uanis(C3AA) = Uanis(C4AA) = Uanis(C4) = Uanis(C1AA)
= Uanis(C2AA)
4. Others
 Fixed Sof: S0AA(0.5) S1AA(0.5) C1AA(0.5) C3AA(0.5) C2AA(0.5) H2AA(0.5)
 H2AB(0.5) S2AA(0.5) C5(0.5) H5A(0.5) H5B(0.5) S5(0.5) C6(0.5) C2(0.5)
5.a Ternary CH refined with riding coordinates:
 C8(H8), C13(H13), C4(H4)
5.b Secondary CH2 refined with riding coordinates:
 C94(H94A,H94B), C119(H11D,H11E), C131(H13A,H13B), C7(H7A,H7B), C0AA(H0AA,
 H0AB), C10(H10A,H10B), C11(H11F,H11G), C12(H12A,H12B), C14(H14A,H14B),
 C16(H16A,H16B), C17(H17A,H17B), C18(H18A,H18B), C19(H19A,H19B), C5AA(H5AA,
 H5AB), C4AA(H4AA,H4AB), C1AA(H1AA,H1AB), C3AA(H3AA,H3AB), C2AA(H2AA,H2AB),
 C5(H5A,H5B)
5.c Aromatic/amide H refined with riding coordinates:
 C36(H36), C39(H39), C42(H42), C49(H49), C56(H56), C60(H60), C65(H65),
 C66(H66), C67(H67), C69(H69), C75(H75), C76(H76), C77(H77), C78(H78), C81(H81),
  C83(H83), C86(H86), C87(H87), C88(H88), C100(H100), C101(H101), C102(H102),
 C106(H106), C107(H107)
5.d Idealised Me refined as rotating group:
 C34(H34A,H34B,H34C), C55(H55A,H55B,H55C), C57(H57A,H57B,H57C), C61(H61A,H61B,
 H61C), C63(H63A,H63B,H63C), C64(H64A,H64B,H64C), C68(H68A,H68B,H68C), C72(H72A,
 H72B,H72C), C96(H96A,H96B,H96C), C98(H98A,H98B,H98C), C110(H11A,H11B,H11C),
 C9(H9A,H9B,H9C)
;
_olex2_submission_special_instructions 'No special instructions were received'

loop_
_space_group_symop_operation_xyz
'x, y, z'
'-x+1/2, -y, z+1/2'
'x+1/2, -y+1/2, -z'
'-x, y+1/2, -z+1/2'

loop_
_atom_site_label
_atom_site_type_symbol
_atom_site_fract_x
_atom_site_fract_y
_atom_site_fract_z
_atom_site_U_iso_or_equiv
_atom_site_adp_type
_atom_site_occupancy
_atom_site_site_symmetry_order
_atom_site_calc_flag
_atom_site_refinement_flags_posn
_atom_site_refinement_flags_occupancy
_atom_site_disorder_assembly
_atom_site_disorder_group
Mn1 Mn 0.55452(8) 0.19956(4) 0.21448(4) 0.0156(2) Uani 1 1 d . . . .
Mn2 Mn 0.73301(8) 0.18337(4) 0.28883(4) 0.0167(2) Uani 1 1 d . . . .
Mn3 Mn 0.39840(9) 0.30778(4) 0.25078(4) 0.0167(2) Uani 1 1 d . . . .
Mn4 Mn 0.35330(8) 0.24488(4) 0.35559(4) 0.0149(2) Uani 1 1 d D . . .
Mn5 Mn 0.38208(9) 0.23604(5) 0.15497(4) 0.0214(3) Uani 1 1 d . . . .
Mn6 Mn 0.45575(9) 0.36428(4) 0.34253(4) 0.0204(3) Uani 1 1 d . . . .
Mn7 Mn 0.60533(9) 0.26970(4) 0.32509(4) 0.0155(2) Uani 1 1 d . . . .
Mn8 Mn 0.33267(8) 0.17147(4) 0.25804(4) 0.0156(2) Uani 1 1 d D . . .
Mn9 Mn 0.51070(8) 0.14825(4) 0.33552(4) 0.0141(2) Uani 1 1 d D . . .
O4 O 0.4289(4) 0.2394(2) 0.22328(18) 0.0167(11) Uani 1 1 d . . . .
O6 O 0.6579(4) 0.2548(2) 0.1863(2) 0.0237(12) Uani 1 1 d . . . .
O7 O 0.3866(4) 0.18128(19) 0.32193(18) 0.0148(10) Uani 1 1 d . . . .
O8 O 0.5954(4) 0.20677(19) 0.28191(19) 0.0157(11) Uani 1 1 d . . . .
O9 O 0.7327(4) 0.2373(2) 0.33942(19) 0.0174(11) Uani 1 1 d . . . .
O10 O 0.5400(4) 0.2009(2) 0.38507(19) 0.0175(11) Uani 1 1 d . . . .
N11 N 0.7168(5) 0.1285(3) 0.2373(2) 0.0192(14) Uani 1 1 d . . . .
O12 O 0.4742(4) 0.2945(2) 0.31308(18) 0.0165(11) Uani 1 1 d . . . .
O13 O 0.2854(4) 0.3180(2) 0.2077(2) 0.0272(13) Uani 1 1 d . . . .
O14 O 0.4685(5) 0.3028(2) 0.1330(2) 0.0313(14) Uani 1 1 d . . . .
O15 O 0.4407(4) 0.1258(2) 0.23872(18) 0.0180(11) Uani 1 1 d . . . .
O16 O 0.2816(4) 0.1702(2) 0.1928(2) 0.0212(12) Uani 1 1 d . . . .
O17 O 0.2393(4) 0.1065(2) 0.2856(2) 0.0271(13) Uani 1 1 d D . . .
H17 H 0.238(6) 0.101(2) 0.3170(5) 0.041 Uiso 1 1 d DR . . .
N18 N 0.2282(5) 0.2245(2) 0.2737(2) 0.0170(13) Uani 1 1 d . . . .
O19 O 0.6211(4) 0.3112(2) 0.3840(2) 0.0216(12) Uani 1 1 d . . . .
N20 N 0.4577(5) 0.2270(2) 0.4050(2) 0.0163(13) Uani 1 1 d . . . .
O21 O 0.2602(4) 0.2661(2) 0.30398(19) 0.0191(11) Uani 1 1 d . . . .
O22 O 0.2335(4) 0.2075(2) 0.3993(2) 0.0243(12) Uani 1 1 d D . . .
H22 H 0.234(2) 0.1742(10) 0.407(3) 0.037 Uiso 1 1 d DR . . .
O24 O 0.7906(4) 0.2352(2) 0.2337(2) 0.0223(12) Uani 1 1 d . . . .
O25 O 0.6368(4) 0.11657(19) 0.3426(2) 0.0183(11) Uani 1 1 d . . . .
O26 O 0.3334(5) 0.2206(3) 0.0932(2) 0.0347(15) Uani 1 1 d . . . .
O27 O 0.3628(4) 0.3710(2) 0.2885(2) 0.0234(12) Uani 1 1 d . . . .
O28 O 0.4407(4) 0.0923(2) 0.3873(2) 0.0262(13) Uani 1 1 d D . . .
H28 H 0.3765(11) 0.092(3) 0.391(2) 0.039 Uiso 1 1 d DR . . .
O29 O 0.4958(5) 0.3502(2) 0.2039(2) 0.0321(14) Uani 1 1 d . . . .
O30 O 0.3361(4) 0.3098(2) 0.38993(19) 0.0202(11) Uani 1 1 d . . . .
C31 C 0.8852(6) 0.1054(3) 0.3017(3) 0.0235(17) Uani 1 1 d . . . .
C32 C 0.5100(8) 0.3388(4) 0.1575(4) 0.037(2) Uani 1 1 d . . . .
N33 N 0.5514(5) 0.3490(2) 0.3967(2) 0.0180(13) Uani 1 1 d . . . .
C34 C 0.1309(6) 0.2214(4) 0.3935(3) 0.033(2) Uani 1 1 d D . . .
H34A H 0.1078 0.2103 0.3605 0.049 Uiso 1 1 calc GR . . .
H34B H 0.1231 0.2600 0.3970 0.049 Uiso 1 1 calc GR . . .
H34C H 0.0912 0.2033 0.4191 0.049 Uiso 1 1 calc GR . . .
C35 C 0.4236(7) 0.4375(3) 0.4222(3) 0.0271(19) Uani 1 1 d . . . .
C36 C 0.6152(6) -0.0231(3) 0.3035(3) 0.0269(19) Uani 1 1 d . . . .
H36 H 0.5796 -0.0448 0.2807 0.032 Uiso 1 1 calc R . . .
O37 O 0.8553(4) 0.1563(2) 0.3065(2) 0.0203(12) Uani 1 1 d . . . .
C38 C 0.7694(6) 0.0859(3) 0.2298(3) 0.0207(17) Uani 1 1 d . . . .
C39 C 0.0518(7) 0.1209(4) 0.1399(4) 0.034(2) Uani 1 1 d . . . .
H39 H 0.0315 0.0983 0.1135 0.041 Uiso 1 1 calc R . . .
O40 O 0.6725(5) 0.3286(2) 0.2807(2) 0.0322(14) Uani 1 1 d . . . .
O41 O 0.4191(5) 0.4263(2) 0.3735(2) 0.0281(14) Uani 1 1 d . . . .
C42 C 0.6827(6) -0.0464(3) 0.3348(4) 0.031(2) Uani 1 1 d . . . .
H42 H 0.6938 -0.0837 0.3335 0.037 Uiso 1 1 calc R . . .
N43 N 0.2723(5) 0.2871(3) 0.1666(2) 0.0247(15) Uani 1 1 d . . . .
O44 O 0.6464(4) 0.1418(2) 0.20225(19) 0.0199(11) Uani 1 1 d . . . .
C45 C 0.3313(6) 0.3110(3) 0.4403(3) 0.0197(16) Uani 1 1 d . . . .
O46 O 0.4949(4) 0.1884(2) 0.15037(19) 0.0222(12) Uani 1 1 d . . . .
N47 N 0.4908(5) 0.1016(2) 0.2773(2) 0.0171(13) Uani 1 1 d . . . .
C48 C 0.1826(6) 0.1635(3) 0.1856(3) 0.0207(17) Uani 1 1 d . . . .
C49 C 0.0111(6) 0.1780(4) 0.2077(3) 0.0303(19) Uani 1 1 d . . . .
H49 H -0.0385 0.1946 0.2276 0.036 Uiso 1 1 calc R . . .
C50 C 0.4647(6) 0.2418(3) 0.4506(3) 0.0182(16) Uani 1 1 d . . . .
C51 C 0.6483(6) 0.0629(3) 0.3393(3) 0.0179(15) Uani 1 1 d . . . .
C52 C 0.7492(6) 0.2572(3) 0.1969(3) 0.0215(17) Uani 1 1 d . . . .
C53 C 0.1948(6) 0.2983(4) 0.1383(3) 0.0263(18) Uani 1 1 d . . . .
C55 C 0.2632(7) 0.3922(3) 0.2934(4) 0.032(2) Uani 1 1 d . . . .
H55A H 0.2388 0.4035 0.2607 0.048 Uiso 1 1 calc GR . . .
H55B H 0.2644 0.4228 0.3160 0.048 Uiso 1 1 calc GR . . .
H55C H 0.2190 0.3647 0.3069 0.048 Uiso 1 1 calc GR . . .
C56 C 0.1522(7) 0.1310(4) 0.1473(3) 0.031(2) Uani 1 1 d . . . .
H56 H 0.2003 0.1153 0.1259 0.037 Uiso 1 1 calc R . . .
C57 C 0.1283(7) 0.3448(4) 0.1517(4) 0.034(2) Uani 1 1 d . . . .
H57A H 0.0630 0.3316 0.1625 0.051 Uiso 1 1 calc GR . . .
H57B H 0.1198 0.3678 0.1226 0.051 Uiso 1 1 calc GR . . .
H57C H 0.1590 0.3652 0.1788 0.051 Uiso 1 1 calc GR . . .
C58 C 0.5280(6) 0.0554(3) 0.2679(3) 0.0180(16) Uani 1 1 d . . . .
C59 C 0.3885(6) 0.2779(3) 0.4711(3) 0.0201(16) Uani 1 1 d . . . .
C60 C 0.3771(7) 0.2832(3) 0.5229(3) 0.0252(18) Uani 1 1 d . . . .
H60 H 0.4148 0.2607 0.5443 0.030 Uiso 1 1 calc R . . .
C61 C 0.0719(7) 0.2727(4) 0.2684(4) 0.036(2) Uani 1 1 d . . . .
H61A H 0.0604 0.2718 0.3044 0.055 Uiso 1 1 calc GR . . .
H61B H 0.0081 0.2686 0.2510 0.055 Uiso 1 1 calc GR . . .
H61C H 0.1023 0.3067 0.2592 0.055 Uiso 1 1 calc GR . . .
O62 O 0.5743(5) 0.3973(2) 0.3007(3) 0.0349(15) Uani 1 1 d . . . .
C63 C 0.4793(8) 0.0740(5) 0.4333(4) 0.049(3) Uani 1 1 d D . . .
H63A H 0.4685 0.0356 0.4361 0.073 Uiso 1 1 calc GR . . .
H63B H 0.4450 0.0922 0.4607 0.073 Uiso 1 1 calc GR . . .
H63C H 0.5509 0.0816 0.4350 0.073 Uiso 1 1 calc GR . . .
C64 C 0.8191(6) 0.2678(3) 0.3507(3) 0.0270(18) Uani 1 1 d . . . .
H64A H 0.8741 0.2439 0.3597 0.040 Uiso 1 1 calc GR . . .
H64B H 0.8047 0.2916 0.3787 0.040 Uiso 1 1 calc GR . . .
H64C H 0.8381 0.2890 0.3217 0.040 Uiso 1 1 calc GR . . .
C65 C 0.3588(7) 0.4763(4) 0.4406(3) 0.033(2) Uani 1 1 d . . . .
H65 H 0.3148 0.4938 0.4183 0.039 Uiso 1 1 calc R . . .
C66 C 0.7351(7) -0.0150(3) 0.3685(4) 0.033(2) Uani 1 1 d . . . .
H66 H 0.7826 -0.0309 0.3901 0.040 Uiso 1 1 calc R . . .
C67 C 0.4241(7) 0.4653(4) 0.5236(3) 0.034(2) Uani 1 1 d . . . .
H67 H 0.4234 0.4741 0.5580 0.041 Uiso 1 1 calc R . . .
C68 C 0.6533(7) 0.3596(4) 0.4709(3) 0.033(2) Uani 1 1 d . . . .
H68A H 0.6351 0.3301 0.4929 0.050 Uiso 1 1 calc GR . . .
H68B H 0.6722 0.3906 0.4909 0.050 Uiso 1 1 calc GR . . .
H68C H 0.7096 0.3490 0.4499 0.050 Uiso 1 1 calc GR . . .
C69 C 0.9926(7) 0.0356(4) 0.3325(4) 0.035(2) Uani 1 1 d . . . .
H69 H 1.0427 0.0240 0.3550 0.042 Uiso 1 1 calc R . . .
C71 C 0.4934(7) 0.4137(3) 0.4551(3) 0.0252(18) Uani 1 1 d . . . .
C72 C 0.5024(7) 0.0280(3) 0.2199(3) 0.031(2) Uani 1 1 d . . . .
H72A H 0.4304 0.0306 0.2141 0.047 Uiso 1 1 calc GR . . .
H72B H 0.5218 -0.0095 0.2220 0.047 Uiso 1 1 calc GR . . .
H72C H 0.5383 0.0451 0.1925 0.047 Uiso 1 1 calc GR . . .
C73 C 0.8463(6) 0.0708(3) 0.2655(3) 0.0222(17) Uani 1 1 d . . . .
C75 C 0.4905(7) 0.4285(3) 0.5051(3) 0.0285(19) Uani 1 1 d . . . .
H75 H 0.5365 0.4125 0.5274 0.034 Uiso 1 1 calc R . . .
C76 C 0.1260(8) 0.2103(5) 0.0074(4) 0.044(3) Uani 1 1 d . . . .
H76 H 0.1093 0.1908 -0.0217 0.053 Uiso 1 1 calc R . . .
C77 C 0.3129(7) 0.3200(4) 0.5436(3) 0.031(2) Uani 1 1 d . . . .
H77 H 0.3052 0.3225 0.5787 0.037 Uiso 1 1 calc R . . .
C78 C 0.2687(6) 0.3487(4) 0.4627(3) 0.0290(19) Uani 1 1 d . . . .
H78 H 0.2308 0.3718 0.4421 0.035 Uiso 1 1 calc R . . .
C79 C 0.2430(7) 0.2291(4) 0.0746(3) 0.0296(19) Uani 1 1 d . . . .
C81 C 0.2159(8) 0.2001(4) 0.0316(3) 0.039(2) Uani 1 1 d . . . .
H81 H 0.2593 0.1734 0.0191 0.046 Uiso 1 1 calc R . . .
C83 C 0.9587(6) 0.0874(3) 0.3345(3) 0.0274(18) Uani 1 1 d . . . .
H83 H 0.9857 0.1111 0.3585 0.033 Uiso 1 1 calc R . . .
C86 C 0.7182(6) 0.0394(3) 0.3706(3) 0.0245(18) Uani 1 1 d . . . .
H86 H 0.7546 0.0606 0.3935 0.029 Uiso 1 1 calc R . . .
C87 C 0.8829(6) 0.0182(3) 0.2652(4) 0.032(2) Uani 1 1 d . . . .
H87 H 0.8574 -0.0061 0.2414 0.038 Uiso 1 1 calc R . . .
C88 C 0.9543(7) 0.0010(4) 0.2983(4) 0.038(2) Uani 1 1 d . . . .
H88 H 0.9769 -0.0348 0.2974 0.046 Uiso 1 1 calc R . . .
C89 C 0.1112(6) 0.1889(3) 0.2167(3) 0.0215(16) Uani 1 1 d . . . .
C91 C 0.6477(8) 0.3763(4) 0.2804(4) 0.041(2) Uani 1 1 d . . . .
C93 C 0.1405(6) 0.2280(3) 0.2541(3) 0.0224(17) Uani 1 1 d . . . .
C94 C 0.5890(9) 0.3698(4) 0.1311(4) 0.048(3) Uani 1 1 d . . . .
H94A H 0.6542 0.3557 0.1422 0.058 Uiso 1 1 calc R . . .
H94B H 0.5829 0.3614 0.0953 0.058 Uiso 1 1 calc R . . .
C96 C 0.5528(7) 0.2252(4) 0.4798(3) 0.0289(19) Uani 1 1 d . . . .
H96A H 0.5477 0.1872 0.4877 0.043 Uiso 1 1 calc GR . . .
H96B H 0.5555 0.2458 0.5108 0.043 Uiso 1 1 calc GR . . .
H96C H 0.6135 0.2316 0.4604 0.043 Uiso 1 1 calc GR . . .
C98 C 0.5491(7) 0.1800(4) 0.1057(3) 0.038(2) Uani 1 1 d . . . .
H98A H 0.5909 0.2112 0.0988 0.057 Uiso 1 1 calc GR . . .
H98B H 0.5024 0.1746 0.0781 0.057 Uiso 1 1 calc GR . . .
H98C H 0.5915 0.1485 0.1093 0.057 Uiso 1 1 calc GR . . .
C100 C 0.3573(8) 0.4896(4) 0.4902(4) 0.041(2) Uani 1 1 d . . . .
H100 H 0.3110 0.5153 0.5020 0.050 Uiso 1 1 calc R . . .
C101 C 0.0617(9) 0.2479(5) 0.0247(4) 0.052(3) Uani 1 1 d . . . .
H101 H 0.0015 0.2551 0.0074 0.062 Uiso 1 1 calc R . . .
C102 C 0.0843(8) 0.2756(5) 0.0675(4) 0.043(3) Uani 1 1 d . . . .
H102 H 0.0377 0.3008 0.0799 0.052 Uiso 1 1 calc R . . .
C104 C 0.1752(7) 0.2676(4) 0.0935(3) 0.030(2) Uani 1 1 d . . . .
C106 C -0.0181(7) 0.1431(4) 0.1700(3) 0.033(2) Uani 1 1 d . . . .
H106 H -0.0867 0.1349 0.1655 0.040 Uiso 1 1 calc R . . .
C107 C 0.2603(7) 0.3531(4) 0.5123(3) 0.031(2) Uani 1 1 d . . . .
H107 H 0.2176 0.3794 0.5259 0.037 Uiso 1 1 calc R . . .
C110 C 0.2118(9) 0.0592(4) 0.2611(4) 0.041(2) Uani 1 1 d D . . .
H11A H 0.2480 0.0564 0.2296 0.062 Uiso 1 1 calc GR . . .
H11B H 0.1398 0.0595 0.2546 0.062 Uiso 1 1 calc GR . . .
H11C H 0.2283 0.0286 0.2822 0.062 Uiso 1 1 calc GR . . .
C118 C 0.5654(6) 0.3737(3) 0.4385(3) 0.0219(17) Uani 1 1 d . . . .
C119 C 0.7188(15) 0.4132(7) 0.2505(7) 0.100(3) Uani 1 1 d . . . .
H11D H 0.7052 0.4081 0.2147 0.120 Uiso 1 1 calc R . A .
H11E H 0.7024 0.4506 0.2588 0.120 Uiso 1 1 calc R . A .
C C 0.5968(6) 0.0318(3) 0.3041(3) 0.0204(17) Uani 1 1 d . . . .
C131 C 0.8156(7) 0.2890(4) 0.1621(3) 0.034(2) Uani 1 1 d . . . .
H13A H 0.8864 0.2819 0.1702 0.041 Uiso 1 1 calc R . . .
H13B H 0.8031 0.3275 0.1672 0.041 Uiso 1 1 calc R . . .
Cl1 Cl 0.78478(17) 0.59026(9) 0.10234(8) 0.0310(5) Uani 1 1 d . . . .
C9 C 0.7519(7) 0.0531(3) 0.1841(3) 0.030(2) Uani 1 1 d . . . .
H9A H 0.7087 0.0229 0.1923 0.044 Uiso 1 1 calc GR . . .
H9B H 0.8160 0.0400 0.1715 0.044 Uiso 1 1 calc GR . . .
H9C H 0.7197 0.0751 0.1586 0.044 Uiso 1 1 calc GR . . .
S1 S 0.8232(4) 0.09426(19) 0.05826(18) 0.0883(8) Uani 1 1 d . . . .
S2 S 0.9503(3) 0.38338(15) 0.00841(14) 0.0682(9) Uani 1 1 d . . . .
S3 S 0.9139(3) 0.42794(14) 0.06926(12) 0.0630(9) Uani 1 1 d . . . .
S4 S 0.9090(4) 0.04373(18) 0.01575(18) 0.0883(8) Uani 1 1 d . . . .
C7 C 0.8272(7) 0.2183(4) 0.0956(3) 0.038(2) Uani 1 1 d . . . .
H7A H 0.7896 0.1937 0.1174 0.046 Uiso 1 1 calc R . . .
H7B H 0.8990 0.2142 0.1036 0.046 Uiso 1 1 calc R . . .
C8 C 0.8101(11) 0.4618(5) 0.0412(6) 0.070(4) Uani 1 1 d . . . .
H8 H 0.8164 0.5006 0.0488 0.084 Uiso 1 1 calc R . . .
C0AA C 0.8104(9) 0.2023(5) 0.0420(4) 0.052(3) Uani 1 1 d . . . .
H0AA H 0.7383 0.1961 0.0366 0.062 Uiso 1 1 calc R . . .
H0AB H 0.8310 0.2320 0.0201 0.062 Uiso 1 1 calc R . . .
C10 C 0.9134(10) 0.4340(5) -0.0339(5) 0.058(3) Uani 1 1 d . . . .
H10A H 0.9628 0.4633 -0.0338 0.070 Uiso 1 1 calc R . . .
H10B H 0.9090 0.4194 -0.0680 0.070 Uiso 1 1 calc R . . .
C11 C 0.7083(10) 0.4426(5) 0.0608(5) 0.060(3) Uani 1 1 d . . . .
H11F H 0.6551 0.4603 0.0413 0.071 Uiso 1 1 calc R . . .
H11G H 0.7028 0.4039 0.0547 0.071 Uiso 1 1 calc R . . .
C12 C 0.7960(8) 0.2746(4) 0.1074(3) 0.038(2) Uani 1 1 d . . . .
H12A H 0.7240 0.2789 0.1001 0.046 Uiso 1 1 calc R . . .
H12B H 0.8332 0.2995 0.0857 0.046 Uiso 1 1 calc R . . .
C13 C 0.8668(12) 0.1531(7) 0.0272(5) 0.077(2) Uani 1 1 d . . . .
H13 H 0.9386 0.1584 0.0360 0.092 Uiso 1 1 calc R . . .
C14 C 0.8115(11) 0.4548(5) -0.0173(5) 0.065(4) Uani 1 1 d . . . .
H14A H 0.7588 0.4294 -0.0275 0.078 Uiso 1 1 calc R . . .
H14B H 0.7978 0.4894 -0.0335 0.078 Uiso 1 1 calc R . . .
C16 C 0.8262(15) 0.4050(7) 0.2591(7) 0.100(3) Uani 1 1 d . . B 1
H16A H 0.8602 0.4306 0.2369 0.120 Uiso 1 1 calc R . B 1
H16B H 0.8409 0.3693 0.2456 0.120 Uiso 1 1 calc R . B 1
C17 C 0.5939(10) 0.4286(4) 0.1355(4) 0.050(3) Uani 1 1 d . . . .
H17A H 0.5879 0.4384 0.1710 0.060 Uiso 1 1 calc R . . .
H17B H 0.5362 0.4442 0.1178 0.060 Uiso 1 1 calc R . . .
C18 C 0.8607(12) 0.1372(7) -0.0284(5) 0.077(2) Uani 1 1 d . . . .
H18A H 0.7900 0.1344 -0.0387 0.092 Uiso 1 1 calc R . . .
H18B H 0.8934 0.1647 -0.0491 0.092 Uiso 1 1 calc R . . .
C19 C 0.6891(12) 0.4527(5) 0.1149(5) 0.065(4) Uani 1 1 d . . . .
H19A H 0.6868 0.4916 0.1203 0.078 Uiso 1 1 calc R . . .
H19B H 0.7462 0.4387 0.1342 0.078 Uiso 1 1 calc R . . .
C5AA C 0.9122(12) 0.0846(7) -0.0354(5) 0.077(2) Uani 1 1 d . . . .
H5AA H 0.9827 0.0912 -0.0444 0.092 Uiso 1 1 calc R . . .
H5AB H 0.8805 0.0658 -0.0637 0.092 Uiso 1 1 calc R . . .
S0AA S 0.8840(8) 0.4156(4) 0.4241(4) 0.0883(8) Uani 0.5 1 d . P B 1
S1AA S 1.0068(8) 0.3798(4) 0.4224(4) 0.0883(8) Uani 0.5 1 d . P B 1
C4 C 0.9309(14) 0.4661(7) 0.3789(7) 0.100(3) Uani 1 1 d D . B 1
H4 H 0.8999 0.5004 0.3898 0.120 Uiso 1 1 calc R . B 1
C4AA C 0.8948(14) 0.4580(7) 0.3275(6) 0.100(3) Uani 1 1 d D . B 1
H4AA H 0.8292 0.4759 0.3248 0.120 Uiso 1 1 calc R . B 1
H4AB H 0.9411 0.4772 0.3052 0.120 Uiso 1 1 calc DR . B 1
C1AA C 1.0335(18) 0.4741(13) 0.3842(13) 0.100(3) Uani 0.5 1 d D P B 1
H1AA H 1.0641 0.4713 0.3508 0.120 Uiso 1 1 calc DR . B 1
H1AB H 1.0439 0.5110 0.3958 0.120 Uiso 1 1 calc R . B 1
C3AA C 0.884(3) 0.4080(11) 0.3091(12) 0.100(3) Uani 0.5 1 d D P B 1
H3AA H 0.8482 0.3860 0.3340 0.120 Uiso 1 1 calc R . B 1
H3AB H 0.9508 0.3922 0.3043 0.120 Uiso 1 1 calc R . B 1
C2AA C 1.084(3) 0.4415(13) 0.4149(15) 0.100(3) Uani 0.5 1 d D P B 1
H2AA H 1.0946 0.4588 0.4476 0.120 Uiso 0.5 1 calc R P B 1
H2AB H 1.1500 0.4325 0.4006 0.120 Uiso 0.5 1 calc R P B 1
S2AA S 0.9290(7) 0.3741(4) 0.4400(4) 0.0883(8) Uani 0.5 1 d . P C 2
C5 C 1.030(3) 0.3693(11) 0.3930(15) 0.096(9) Uani 0.5 1 d . P C 2
H5A H 1.0866 0.3485 0.4064 0.116 Uiso 0.5 1 calc R P C 2
H5B H 1.0050 0.3513 0.3626 0.116 Uiso 0.5 1 calc R P C 2
S5 S 0.8701(8) 0.4394(4) 0.4296(4) 0.0883(8) Uani 0.5 1 d . P C 2
C6 C 1.064(3) 0.4284(11) 0.3804(15) 0.096(9) Uani 0.5 1 d . P C 2
C2 C 0.816(3) 0.4311(15) 0.3117(14) 0.100(3) Uani 0.5 1 d . P D 2

loop_
_atom_site_aniso_label
_atom_site_aniso_U_11
_atom_site_aniso_U_22
_atom_site_aniso_U_33
_atom_site_aniso_U_23
_atom_site_aniso_U_13
_atom_site_aniso_U_12
Mn1 0.0134(5) 0.0189(6) 0.0145(5) -0.0018(5) 0.0015(4) 0.0011(5)
Mn2 0.0135(5) 0.0180(6) 0.0186(6) -0.0025(5) 0.0012(5) 0.0006(4)
Mn3 0.0191(6) 0.0158(5) 0.0152(5) -0.0001(5) -0.0001(5) 0.0029(5)
Mn4 0.0155(6) 0.0139(5) 0.0153(5) -0.0025(4) 0.0005(4) 0.0025(4)
Mn5 0.0208(6) 0.0282(6) 0.0151(5) -0.0014(5) -0.0009(5) 0.0046(5)
Mn6 0.0262(6) 0.0127(5) 0.0222(6) -0.0026(5) -0.0024(5) 0.0031(5)
Mn7 0.0152(6) 0.0140(5) 0.0172(5) -0.0029(4) 0.0012(4) -0.0005(5)
Mn8 0.0127(5) 0.0177(6) 0.0164(5) -0.0035(4) -0.0009(4) 0.0011(4)
Mn9 0.0137(5) 0.0114(5) 0.0172(6) -0.0020(4) 0.0007(4) 0.0005(4)
O4 0.014(3) 0.018(3) 0.018(3) 0.001(2) 0.002(2) 0.001(2)
O6 0.022(3) 0.026(3) 0.024(3) 0.002(2) 0.003(2) 0.002(2)
O7 0.015(3) 0.013(2) 0.016(2) -0.002(2) 0.000(2) 0.001(2)
O8 0.013(2) 0.013(2) 0.021(3) -0.003(2) 0.001(2) -0.001(2)
O9 0.012(2) 0.020(3) 0.020(3) -0.002(2) 0.000(2) -0.003(2)
O10 0.017(3) 0.015(3) 0.021(3) -0.003(2) 0.001(2) 0.002(2)
N11 0.015(3) 0.021(3) 0.022(3) -0.004(3) 0.000(3) 0.001(3)
O12 0.018(3) 0.015(3) 0.016(3) -0.002(2) -0.001(2) 0.000(2)
O13 0.027(3) 0.027(3) 0.028(3) -0.004(3) -0.005(3) 0.008(3)
O14 0.040(4) 0.031(3) 0.023(3) 0.002(3) 0.000(3) -0.001(3)
O15 0.018(3) 0.020(3) 0.016(3) -0.004(2) 0.003(2) 0.004(2)
O16 0.011(3) 0.028(3) 0.024(3) -0.002(2) 0.000(2) 0.000(2)
O17 0.030(3) 0.026(3) 0.026(3) -0.002(3) 0.006(3) -0.012(3)
N18 0.016(3) 0.018(3) 0.017(3) 0.002(2) 0.002(3) 0.000(3)
O19 0.021(3) 0.019(3) 0.025(3) -0.005(2) -0.003(2) 0.002(2)
N20 0.015(3) 0.016(3) 0.017(3) -0.002(3) 0.005(3) 0.001(3)
O21 0.019(3) 0.020(3) 0.018(3) -0.004(2) -0.004(2) 0.003(2)
O22 0.022(3) 0.025(3) 0.026(3) 0.000(2) 0.006(2) -0.003(2)
O24 0.014(3) 0.028(3) 0.025(3) 0.000(2) 0.003(2) -0.003(2)
O25 0.018(3) 0.011(2) 0.026(3) -0.001(2) -0.001(2) 0.001(2)
O26 0.038(4) 0.045(4) 0.022(3) -0.002(3) -0.005(3) 0.009(3)
O27 0.026(3) 0.019(3) 0.025(3) 0.003(2) 0.004(2) 0.007(2)
O28 0.020(3) 0.028(3) 0.031(3) 0.011(3) 0.000(3) -0.004(3)
O29 0.036(3) 0.025(3) 0.036(4) 0.011(3) 0.013(3) 0.001(3)
O30 0.022(3) 0.017(3) 0.022(3) -0.004(2) 0.004(2) 0.003(2)
C31 0.014(4) 0.026(4) 0.030(4) 0.006(3) 0.004(3) 0.002(3)
C32 0.046(6) 0.031(5) 0.035(5) 0.009(4) 0.005(5) 0.011(4)
N33 0.024(3) 0.012(3) 0.018(3) -0.005(3) 0.000(3) 0.002(3)
C34 0.020(4) 0.044(5) 0.034(5) -0.004(4) 0.010(4) 0.005(4)
C35 0.036(5) 0.012(4) 0.033(5) -0.005(3) 0.000(4) -0.004(3)
C36 0.019(4) 0.015(4) 0.047(5) -0.008(4) 0.002(4) -0.003(3)
O37 0.017(3) 0.021(3) 0.023(3) -0.005(2) -0.004(2) 0.002(2)
C38 0.017(4) 0.024(4) 0.022(4) -0.003(3) 0.003(3) -0.002(3)
C39 0.029(5) 0.037(5) 0.037(5) -0.001(4) -0.016(4) -0.007(4)
O40 0.037(4) 0.022(3) 0.038(4) 0.005(3) 0.006(3) -0.003(3)
O41 0.041(4) 0.016(3) 0.028(3) -0.002(2) -0.004(3) 0.011(3)
C42 0.027(5) 0.012(4) 0.053(6) 0.001(4) -0.001(4) 0.006(3)
N43 0.030(4) 0.023(3) 0.021(4) 0.001(3) -0.002(3) -0.001(3)
O44 0.019(3) 0.023(3) 0.018(3) -0.005(2) -0.002(2) 0.004(2)
C45 0.018(4) 0.019(4) 0.022(4) -0.002(3) 0.006(3) -0.002(3)
O46 0.022(3) 0.030(3) 0.015(3) -0.005(2) 0.004(2) 0.003(2)
N47 0.016(3) 0.014(3) 0.021(3) -0.001(2) 0.000(3) -0.001(3)
C48 0.016(4) 0.022(4) 0.024(4) 0.001(3) -0.001(3) -0.003(3)
C49 0.019(4) 0.041(5) 0.031(5) 0.010(4) 0.003(4) -0.003(4)
C50 0.020(4) 0.016(4) 0.019(4) -0.004(3) 0.003(3) -0.002(3)
C51 0.015(4) 0.019(4) 0.020(4) -0.002(3) 0.004(3) 0.001(3)
C52 0.020(4) 0.021(4) 0.024(4) -0.002(3) -0.001(3) 0.003(3)
C53 0.022(4) 0.032(5) 0.025(4) 0.005(4) -0.008(3) 0.005(4)
C55 0.034(5) 0.021(4) 0.041(5) 0.002(4) -0.009(4) 0.014(4)
C56 0.034(5) 0.039(5) 0.021(4) 0.002(4) -0.007(4) -0.003(4)
C57 0.025(5) 0.037(5) 0.039(5) 0.003(4) -0.006(4) 0.006(4)
C58 0.018(4) 0.016(4) 0.020(4) -0.002(3) 0.001(3) -0.002(3)
C59 0.016(4) 0.020(4) 0.024(4) -0.005(3) 0.008(3) -0.004(3)
C60 0.028(5) 0.028(4) 0.019(4) -0.007(3) 0.000(3) -0.006(4)
C61 0.024(5) 0.050(6) 0.036(5) -0.003(4) 0.003(4) 0.017(4)
O62 0.040(4) 0.016(3) 0.048(4) 0.000(3) 0.013(3) -0.002(3)
C63 0.045(6) 0.060(7) 0.042(6) 0.023(5) 0.001(5) -0.003(5)
C64 0.018(4) 0.027(4) 0.036(5) -0.008(4) -0.001(4) -0.007(3)
C65 0.040(5) 0.025(4) 0.033(5) -0.010(4) -0.002(4) 0.006(4)
C66 0.025(5) 0.024(5) 0.051(6) 0.005(4) 0.006(4) 0.007(4)
C67 0.041(6) 0.036(5) 0.024(4) -0.016(4) 0.004(4) 0.000(4)
C68 0.031(5) 0.031(5) 0.038(5) -0.010(4) -0.006(4) 0.000(4)
C69 0.017(4) 0.041(5) 0.046(6) 0.013(4) -0.006(4) 0.004(4)
C71 0.025(4) 0.021(4) 0.029(4) -0.006(3) 0.003(4) -0.005(4)
C72 0.031(5) 0.022(4) 0.041(5) -0.016(4) 0.001(4) 0.006(4)
C73 0.018(4) 0.022(4) 0.026(4) -0.003(3) 0.010(3) 0.000(3)
C75 0.027(5) 0.027(4) 0.032(5) -0.005(4) 0.003(4) -0.004(4)
C76 0.042(6) 0.061(7) 0.031(5) -0.009(5) -0.007(4) -0.015(5)
C77 0.030(5) 0.034(5) 0.028(4) -0.010(4) 0.008(4) -0.009(4)
C78 0.022(4) 0.030(5) 0.036(5) -0.010(4) 0.001(4) -0.001(4)
C79 0.028(5) 0.041(5) 0.019(4) 0.001(4) -0.006(4) -0.006(4)
C81 0.040(6) 0.047(6) 0.029(5) 0.001(4) -0.002(4) -0.009(5)
C83 0.015(4) 0.030(4) 0.037(5) 0.007(4) 0.003(4) -0.001(3)
C86 0.022(4) 0.021(4) 0.030(4) 0.003(3) 0.004(4) 0.005(3)
C87 0.020(4) 0.025(4) 0.050(6) -0.002(4) 0.009(4) 0.002(4)
C88 0.025(5) 0.021(4) 0.070(7) 0.013(5) 0.012(5) 0.005(4)
C89 0.018(4) 0.028(4) 0.019(4) 0.004(3) 0.000(3) 0.002(3)
C91 0.048(6) 0.031(5) 0.044(6) -0.001(4) 0.010(5) -0.005(5)
C93 0.013(4) 0.033(4) 0.021(4) 0.001(4) 0.003(3) 0.001(3)
C94 0.050(7) 0.040(6) 0.054(6) 0.007(5) 0.029(5) 0.001(5)
C96 0.035(5) 0.033(5) 0.019(4) 0.000(4) -0.003(4) 0.011(4)
C98 0.027(5) 0.063(7) 0.024(4) -0.013(5) 0.008(4) 0.003(5)
C100 0.039(6) 0.033(5) 0.052(6) -0.008(5) 0.003(5) 0.013(4)
C101 0.039(6) 0.078(8) 0.037(6) -0.003(6) -0.011(5) -0.007(6)
C102 0.033(5) 0.060(7) 0.037(5) 0.002(5) -0.009(4) -0.008(5)
C104 0.027(5) 0.034(5) 0.029(4) 0.006(4) -0.007(4) -0.005(4)
C106 0.023(5) 0.041(5) 0.035(5) 0.005(4) -0.008(4) -0.006(4)
C107 0.026(5) 0.032(5) 0.035(5) -0.016(4) 0.010(4) -0.002(4)
C110 0.058(7) 0.025(5) 0.040(6) -0.011(4) 0.015(5) -0.013(5)
C118 0.022(4) 0.016(4) 0.028(4) 0.003(3) 0.004(3) -0.004(3)
C119 0.116(7) 0.087(5) 0.097(5) 0.018(5) 0.006(5) -0.049(5)
C 0.010(4) 0.017(4) 0.034(4) -0.003(3) 0.010(3) 0.000(3)
C131 0.028(5) 0.044(5) 0.031(5) 0.007(4) 0.003(4) -0.009(4)
Cl1 0.0275(11) 0.0302(11) 0.0352(12) -0.0016(9) 0.0052(9) 0.0034(9)
C9 0.028(5) 0.025(4) 0.036(5) -0.010(4) 0.010(4) 0.002(4)
S1 0.0830(17) 0.0842(17) 0.0976(18) -0.0235(15) 0.0176(14) -0.0094(14)
S2 0.069(2) 0.072(2) 0.064(2) -0.0168(17) -0.0012(18) 0.0115(19)
S3 0.078(2) 0.061(2) 0.0497(17) -0.0073(15) 0.0121(16) -0.0203(17)
S4 0.0830(17) 0.0842(17) 0.0976(18) -0.0235(15) 0.0176(14) -0.0094(14)
C7 0.030(5) 0.058(7) 0.027(5) 0.009(4) 0.004(4) 0.010(5)
C8 0.083(10) 0.034(6) 0.094(10) 0.004(6) 0.037(8) -0.013(6)
C0AA 0.043(6) 0.074(8) 0.038(6) 0.009(6) 0.008(5) 0.017(6)
C10 0.059(8) 0.066(8) 0.050(7) -0.010(6) 0.022(6) -0.014(6)
C11 0.066(8) 0.041(6) 0.072(8) 0.006(6) 0.037(7) -0.006(6)
C12 0.037(5) 0.051(6) 0.027(5) 0.019(4) 0.008(4) 0.005(5)
C13 0.067(5) 0.110(7) 0.053(4) -0.014(5) -0.001(4) 0.010(5)
C14 0.071(9) 0.055(7) 0.071(9) 0.012(6) 0.034(7) 0.013(7)
C16 0.116(7) 0.087(5) 0.097(5) 0.018(5) 0.006(5) -0.049(5)
C17 0.070(8) 0.039(6) 0.042(6) -0.001(5) 0.027(6) -0.001(6)
C18 0.067(5) 0.110(7) 0.053(4) -0.014(5) -0.001(4) 0.010(5)
C19 0.096(11) 0.034(6) 0.064(8) 0.002(5) 0.040(8) -0.002(6)
C5AA 0.067(5) 0.110(7) 0.053(4) -0.014(5) -0.001(4) 0.010(5)
S0AA 0.0830(17) 0.0842(17) 0.0976(18) -0.0235(15) 0.0176(14) -0.0094(14)
S1AA 0.0830(17) 0.0842(17) 0.0976(18) -0.0235(15) 0.0176(14) -0.0094(14)
C4 0.116(7) 0.087(5) 0.097(5) 0.018(5) 0.006(5) -0.049(5)
C4AA 0.116(7) 0.087(5) 0.097(5) 0.018(5) 0.006(5) -0.049(5)
C1AA 0.116(7) 0.087(5) 0.097(5) 0.018(5) 0.006(5) -0.049(5)
C3AA 0.116(7) 0.087(5) 0.097(5) 0.018(5) 0.006(5) -0.049(5)
C2AA 0.116(7) 0.087(5) 0.097(5) 0.018(5) 0.006(5) -0.049(5)
S2AA 0.0830(17) 0.0842(17) 0.0976(18) -0.0235(15) 0.0176(14) -0.0094(14)
C5 0.13(2) 0.042(11) 0.12(2) 0.004(12) 0.032(17) 0.047(13)
S5 0.0830(17) 0.0842(17) 0.0976(18) -0.0235(15) 0.0176(14) -0.0094(14)
C6 0.13(2) 0.042(11) 0.12(2) 0.004(12) 0.032(17) 0.047(13)
C2 0.116(7) 0.087(5) 0.097(5) 0.018(5) 0.006(5) -0.049(5)

loop_
_atom_type_symbol
_atom_type_description
_atom_type_scat_dispersion_real
_atom_type_scat_dispersion_imag
_atom_type_scat_source
C C 0.0033 0.0016 'International Tables Vol C Tables 4.2.6.8 and 6.1.1.4'
H H 0.0000 0.0000 'International Tables Vol C Tables 4.2.6.8 and 6.1.1.4'
Cl Cl 0.1484 0.1585 'International Tables Vol C Tables 4.2.6.8 and 6.1.1.4'
Mn Mn 0.3368 0.7283 'International Tables Vol C Tables 4.2.6.8 and 6.1.1.4'
N N 0.0061 0.0033 'International Tables Vol C Tables 4.2.6.8 and 6.1.1.4'
O O 0.0106 0.0060 'International Tables Vol C Tables 4.2.6.8 and 6.1.1.4'
S S 0.1246 0.1234 'International Tables Vol C Tables 4.2.6.8 and 6.1.1.4'

loop_
_geom_angle_atom_site_label_1
_geom_angle_atom_site_label_2
_geom_angle_atom_site_label_3
_geom_angle
Mn5 Mn1 Mn2 168.23(5)
O4 Mn1 Mn2 129.68(16)
O4 Mn1 Mn5 40.59(15)
O4 Mn1 O6 105.7(2)
O4 Mn1 O15 79.86(19)
O6 Mn1 Mn2 79.26(16)
O6 Mn1 Mn5 96.60(16)
O6 Mn1 O15 172.1(2)
O8 Mn1 Mn2 35.64(15)
O8 Mn1 Mn5 135.33(16)
O8 Mn1 O4 94.8(2)
O8 Mn1 O6 95.2(2)
O8 Mn1 O15 89.86(19)
O8 Mn1 O44 92.9(2)
O8 Mn1 O46 171.5(2)
O15 Mn1 Mn2 101.71(13)
O15 Mn1 Mn5 83.93(13)
O44 Mn1 Mn2 61.71(15)
O44 Mn1 Mn5 129.73(16)
O44 Mn1 O4 161.0(2)
O44 Mn1 O6 90.8(2)
O44 Mn1 O15 82.8(2)
O46 Mn1 Mn2 150.27(17)
O46 Mn1 Mn5 40.04(16)
O46 Mn1 O4 80.0(2)
O46 Mn1 O6 92.7(2)
O46 Mn1 O15 82.6(2)
O46 Mn1 O44 90.1(2)
Mn7 Mn2 Mn1 70.84(4)
O8 Mn2 Mn1 34.77(15)
O8 Mn2 Mn7 41.77(15)
O8 Mn2 N11 92.3(2)
O8 Mn2 O24 95.3(2)
O9 Mn2 Mn1 110.96(16)
O9 Mn2 Mn7 40.57(15)
O9 Mn2 O8 81.5(2)
O9 Mn2 N11 173.5(2)
O9 Mn2 O24 93.6(2)
N11 Mn2 Mn1 63.80(19)
N11 Mn2 Mn7 133.55(19)
N11 Mn2 O24 88.8(2)
O24 Mn2 Mn1 75.66(15)
O24 Mn2 Mn7 89.45(16)
O37 Mn2 Mn1 152.99(17)
O37 Mn2 Mn7 135.17(17)
O37 Mn2 O8 169.4(2)
O37 Mn2 O9 94.6(2)
O37 Mn2 N11 91.2(2)
O37 Mn2 O24 94.8(2)
Mn6 Mn3 Mn5 167.81(5)
O4 Mn3 Mn5 35.51(15)
O4 Mn3 Mn6 134.40(16)
O4 Mn3 O12 93.8(2)
O4 Mn3 O13 93.2(2)
O4 Mn3 O27 170.8(2)
O4 Mn3 O29 95.2(2)
O12 Mn3 Mn5 128.94(15)
O12 Mn3 Mn6 40.73(15)
O12 Mn3 O29 105.9(2)
O13 Mn3 Mn5 61.96(17)
O13 Mn3 Mn6 130.12(18)
O13 Mn3 O12 158.8(2)
O13 Mn3 O27 90.6(2)
O13 Mn3 O29 93.4(3)
O27 Mn3 Mn5 151.22(17)
O27 Mn3 Mn6 40.03(17)
O27 Mn3 O12 79.8(2)
O27 Mn3 O29 92.9(2)
O29 Mn3 Mn5 80.97(18)
O29 Mn3 Mn6 95.50(18)
O7 Mn4 Mn8 31.29(15)
O7 Mn4 O12 93.1(2)
O7 Mn4 N20 87.8(2)
O7 Mn4 O21 92.4(2)
O7 Mn4 O22 93.9(2)
O12 Mn4 Mn8 88.10(13)
N20 Mn4 Mn8 118.47(18)
N20 Mn4 O12 87.7(2)
N20 Mn4 O22 93.4(2)
O21 Mn4 Mn8 61.30(15)
O21 Mn4 O12 87.1(2)
O21 Mn4 N20 174.8(3)
O21 Mn4 O22 91.8(2)
O22 Mn4 Mn8 97.38(15)
O22 Mn4 O12 173.0(2)
O30 Mn4 Mn8 152.01(17)
O30 Mn4 O7 173.4(2)
O30 Mn4 O12 82.1(2)
O30 Mn4 N20 87.4(2)
O30 Mn4 O21 91.9(2)
O30 Mn4 O22 91.0(2)
Mn1 Mn5 Mn3 71.38(4)
O4 Mn5 Mn1 41.34(15)
O4 Mn5 Mn3 34.95(15)
O4 Mn5 O14 93.0(2)
O4 Mn5 O16 78.8(2)
O4 Mn5 N43 93.6(2)
O14 Mn5 Mn1 88.25(17)
O14 Mn5 Mn3 74.76(16)
O14 Mn5 O16 169.7(2)
O16 Mn5 Mn1 89.70(14)
O16 Mn5 Mn3 95.03(14)
O26 Mn5 Mn1 134.9(2)
O26 Mn5 Mn3 152.8(2)
O26 Mn5 O4 169.9(3)
O26 Mn5 O14 96.3(3)
O26 Mn5 O16 92.3(3)
O26 Mn5 N43 90.9(3)
O26 Mn5 O46 95.1(3)
N43 Mn5 Mn1 134.2(2)
N43 Mn5 Mn3 63.3(2)
N43 Mn5 O14 86.3(3)
N43 Mn5 O16 87.9(2)
O46 Mn5 Mn1 39.76(16)
O46 Mn5 Mn3 110.65(16)
O46 Mn5 O4 80.5(2)
O46 Mn5 O14 92.6(2)
O46 Mn5 O16 92.2(2)
O46 Mn5 N43 174.0(3)
Mn3 Mn6 Mn7 71.16(4)
O12 Mn6 Mn3 41.95(15)
O12 Mn6 Mn7 34.36(15)
O12 Mn6 O30 78.0(2)
O12 Mn6 N33 92.4(2)
O12 Mn6 O62 92.4(2)
O27 Mn6 Mn3 40.57(16)
O27 Mn6 Mn7 111.50(17)
O27 Mn6 O12 81.6(2)
O27 Mn6 O30 91.1(2)
O27 Mn6 N33 173.8(2)
O27 Mn6 O62 92.8(3)
O30 Mn6 Mn3 89.74(13)
O30 Mn6 Mn7 94.10(13)
N33 Mn6 Mn3 133.75(18)
N33 Mn6 Mn7 63.25(18)
N33 Mn6 O30 86.2(2)
N33 Mn6 O62 88.9(3)
O41 Mn6 Mn3 136.04(19)
O41 Mn6 Mn7 151.7(2)
O41 Mn6 O12 171.0(3)
O41 Mn6 O27 95.5(2)
O41 Mn6 O30 93.6(2)
O41 Mn6 N33 90.2(3)
O41 Mn6 O62 96.3(3)
O62 Mn6 Mn3 86.50(19)
O62 Mn6 Mn7 74.84(17)
O62 Mn6 O30 168.9(2)
Mn2 Mn7 Mn6 168.99(5)
O8 Mn7 Mn2 41.19(15)
O8 Mn7 Mn6 130.76(16)
O8 Mn7 O10 78.61(19)
O8 Mn7 O40 105.0(2)
O9 Mn7 Mn2 40.34(15)
O9 Mn7 Mn6 148.51(16)
O9 Mn7 O8 80.7(2)
O9 Mn7 O10 83.67(19)
O9 Mn7 O40 91.8(2)
O10 Mn7 Mn2 84.69(12)
O10 Mn7 Mn6 101.66(12)
O12 Mn7 Mn2 136.84(16)
O12 Mn7 Mn6 35.36(15)
O12 Mn7 O8 95.8(2)
O12 Mn7 O9 173.9(2)
O12 Mn7 O10 90.8(2)
O12 Mn7 O19 93.7(2)
O12 Mn7 O40 93.9(2)
O19 Mn7 Mn2 128.05(17)
O19 Mn7 Mn6 62.20(16)
O19 Mn7 O8 159.6(2)
O19 Mn7 O9 88.1(2)
O19 Mn7 O10 83.2(2)
O19 Mn7 O40 92.3(2)
O40 Mn7 Mn2 94.71(18)
O40 Mn7 Mn6 79.95(18)
O40 Mn7 O10 173.7(2)
Mn4 Mn8 Mn9 60.85(3)
O4 Mn8 Mn4 81.95(13)
O4 Mn8 Mn9 89.00(13)
O7 Mn8 Mn4 31.48(15)
O7 Mn8 Mn9 31.54(15)
O7 Mn8 O4 93.3(2)
O7 Mn8 O15 92.0(2)
O7 Mn8 O16 173.2(2)
O7 Mn8 O17 90.5(2)
O7 Mn8 N18 89.3(2)
O15 Mn8 Mn4 119.92(16)
O15 Mn8 Mn9 60.54(16)
O15 Mn8 O4 85.0(2)
O15 Mn8 O17 94.4(2)
O15 Mn8 N18 173.9(2)
O16 Mn8 Mn4 143.12(18)
O16 Mn8 Mn9 150.32(17)
O16 Mn8 O4 80.8(2)
O16 Mn8 O15 90.7(2)
O16 Mn8 O17 95.5(2)
O16 Mn8 N18 87.3(2)
O17 Mn8 Mn4 101.58(16)
O17 Mn8 Mn9 93.96(17)
O17 Mn8 O4 176.2(2)
N18 Mn8 Mn4 60.04(18)
N18 Mn8 Mn9 120.52(19)
N18 Mn8 O4 89.0(2)
N18 Mn8 O17 91.5(2)
O7 Mn9 Mn8 31.31(15)
O7 Mn9 O8 91.8(2)
O7 Mn9 O10 90.7(2)
O7 Mn9 O28 91.6(2)
O7 Mn9 N47 89.4(2)
O8 Mn9 Mn8 81.22(13)
O10 Mn9 Mn8 118.45(16)
O10 Mn9 O8 84.0(2)
O10 Mn9 O28 95.1(2)
O10 Mn9 N47 171.2(2)
O25 Mn9 Mn8 144.01(17)
O25 Mn9 O7 174.6(2)
O25 Mn9 O8 83.9(2)
O25 Mn9 O10 92.1(2)
O25 Mn9 O28 92.8(2)
O25 Mn9 N47 87.1(2)
O28 Mn9 Mn8 102.18(16)
O28 Mn9 O8 176.5(2)
N47 Mn9 Mn8 59.66(19)
N47 Mn9 O8 87.2(2)
N47 Mn9 O28 93.7(2)
Mn1 O4 Mn8 98.5(2)
Mn3 O4 Mn1 133.1(3)
Mn3 O4 Mn5 109.5(3)
Mn3 O4 Mn8 112.6(2)
Mn5 O4 Mn1 98.1(2)
Mn5 O4 Mn8 99.7(2)
C52 O6 Mn1 126.2(5)
Mn4 O7 Mn9 119.1(3)
Mn8 O7 Mn4 117.2(3)
Mn8 O7 Mn9 117.2(3)
Mn1 O8 Mn2 109.6(2)
Mn1 O8 Mn7 131.2(3)
Mn1 O8 Mn9 112.7(2)
Mn2 O8 Mn7 97.0(2)
Mn2 O8 Mn9 102.1(2)
Mn7 O8 Mn9 100.0(2)
Mn2 O9 Mn7 99.1(2)
C64 O9 Mn2 122.1(5)
C64 O9 Mn7 122.4(5)
Mn9 O10 Mn7 95.7(2)
N20 O10 Mn7 101.4(4)
N20 O10 Mn9 115.5(4)
C38 N11 Mn2 128.8(6)
C38 N11 O44 117.9(6)
O44 N11 Mn2 112.8(4)
Mn3 O12 Mn4 98.5(2)
Mn6 O12 Mn3 97.3(2)
Mn6 O12 Mn4 101.2(2)
Mn7 O12 Mn3 132.4(3)
Mn7 O12 Mn4 112.5(2)
Mn7 O12 Mn6 110.3(2)
N43 O13 Mn3 120.9(5)
C32 O14 Mn5 131.9(6)
Mn8 O15 Mn1 95.0(2)
N47 O15 Mn1 103.2(4)
N47 O15 Mn8 115.3(4)
Mn8 O16 Mn5 100.5(2)
C48 O16 Mn5 125.7(5)
C48 O16 Mn8 119.5(5)
C110 O17 Mn8 128.5(5)
O21 N18 Mn8 114.4(4)
C93 N18 Mn8 127.0(6)
C93 N18 O21 117.9(6)
N33 O19 Mn7 120.5(4)
O10 N20 Mn4 114.2(4)
C50 N20 Mn4 128.7(5)
C50 N20 O10 116.5(6)
N18 O21 Mn4 114.1(4)
C34 O22 Mn4 122.7(5)
C52 O24 Mn2 131.1(5)
C51 O25 Mn9 121.0(5)
C79 O26 Mn5 129.4(6)
Mn6 O27 Mn3 99.4(2)
C55 O27 Mn3 125.3(5)
C55 O27 Mn6 124.2(5)
C63 O28 Mn9 127.4(6)
C32 O29 Mn3 123.8(6)
Mn4 O30 Mn6 98.5(2)
C45 O30 Mn4 120.9(5)
C45 O30 Mn6 122.3(5)
O37 C31 C73 123.0(7)
O37 C31 C83 117.2(8)
C83 C31 C73 119.9(8)
O14 C32 O29 127.2(9)
O14 C32 C94 116.2(9)
O29 C32 C94 116.5(9)
O19 N33 Mn6 113.1(4)
C118 N33 Mn6 129.7(6)
C118 N33 O19 116.5(6)
O41 C35 C65 117.7(8)
O41 C35 C71 123.4(8)
C65 C35 C71 118.9(8)
C42 C36 C 122.1(8)
C31 O37 Mn2 126.3(5)
N11 C38 C73 119.9(7)
N11 C38 C9 119.7(7)
C73 C38 C9 120.4(7)
C106 C39 C56 120.6(9)
C91 O40 Mn7 124.5(6)
C35 O41 Mn6 127.6(5)
C36 C42 C66 119.5(8)
O13 N43 Mn5 113.7(5)
C53 N43 Mn5 129.3(6)
C53 N43 O13 116.7(7)
N11 O44 Mn1 120.3(4)
O30 C45 C59 123.4(7)
O30 C45 C78 118.3(7)
C78 C45 C59 118.2(7)
Mn1 O46 Mn5 100.2(2)
C98 O46 Mn1 124.6(5)
C98 O46 Mn5 123.1(5)
O15 N47 Mn9 113.6(4)
C58 N47 Mn9 129.8(5)
C58 N47 O15 116.0(6)
O16 C48 C56 118.2(8)
O16 C48 C89 121.3(7)
C56 C48 C89 120.5(8)
C89 C49 C106 121.3(8)
N20 C50 C59 119.0(7)
N20 C50 C96 119.0(7)
C59 C50 C96 121.9(7)
O25 C51 C86 117.2(7)
O25 C51 C 122.6(7)
C86 C51 C 120.1(7)
O6 C52 O24 125.8(8)
O6 C52 C131 117.1(7)
O24 C52 C131 117.1(7)
N43 C53 C57 119.4(8)
N43 C53 C104 120.5(8)
C104 C53 C57 120.1(7)
C48 C56 C39 120.3(9)
N47 C58 C72 119.6(7)
N47 C58 C 118.5(7)
C C58 C72 121.9(7)
C45 C59 C50 121.5(7)
C45 C59 C60 118.0(7)
C60 C59 C50 120.2(8)
C77 C60 C59 122.0(8)
C91 O62 Mn6 131.4(6)
C100 C65 C35 121.5(9)
C86 C66 C42 120.2(9)
C75 C67 C100 118.1(8)
C88 C69 C83 120.3(8)
C35 C71 C118 122.2(8)
C75 C71 C35 118.0(8)
C75 C71 C118 119.7(8)
C31 C73 C38 123.7(7)
C31 C73 C87 117.2(8)
C87 C73 C38 119.1(8)
C67 C75 C71 123.1(9)
C101 C76 C81 121.0(10)
C107 C77 C60 118.4(8)
C107 C78 C45 122.2(9)
O26 C79 C81 117.4(9)
O26 C79 C104 123.9(8)
C81 C79 C104 118.6(8)
C76 C81 C79 120.6(10)
C69 C83 C31 120.8(9)
C66 C86 C51 120.2(8)
C88 C87 C73 122.2(9)
C69 C88 C87 119.7(8)
C48 C89 C93 121.8(7)
C49 C89 C48 117.2(8)
C49 C89 C93 120.8(8)
O40 C91 C119 114.5(11)
O62 C91 O40 128.2(9)
O62 C91 C119 117.3(11)
N18 C93 C61 120.2(8)
N18 C93 C89 118.7(7)
C89 C93 C61 121.0(7)
C17 C94 C32 120.9(9)
C65 C100 C67 120.3(9)
C76 C101 C102 119.9(10)
C101 C102 C104 121.8(11)
C79 C104 C53 122.8(8)
C102 C104 C53 119.1(9)
C102 C104 C79 118.0(9)
C39 C106 C49 119.9(8)
C78 C107 C77 121.0(8)
N33 C118 C68 120.1(7)
N33 C118 C71 119.8(8)
C71 C118 C68 120.0(7)
C16 C119 C91 115.8(15)
C36 C C51 117.8(8)
C36 C C58 120.1(8)
C51 C C58 122.0(7)
C52 C131 C12 111.4(8)
C13 S1 S4 93.9(5)
C10 S2 S3 93.1(4)
C8 S3 S2 96.2(5)
C5AA S4 S1 95.2(6)
C12 C7 C0AA 114.0(9)
C11 C8 S3 113.3(9)
C11 C8 C14 108.4(12)
C14 C8 S3 110.8(9)
C13 C0AA C7 113.3(10)
C14 C10 S2 107.9(8)
C19 C11 C8 115.5(13)
C7 C12 C131 111.9(8)
C0AA C13 S1 113.0(10)
C0AA C13 C18 116.2(12)
C18 C13 S1 102.7(11)
C10 C14 C8 109.8(12)
C119 C16 C3AA 128(2)
C94 C17 C19 114.0(9)
C5AA C18 C13 109.0(13)
C11 C19 C17 115.5(12)
C18 C5AA S4 114.4(10)
C4 S0AA S1AA 90.9(9)
C2AA S1AA S0AA 95.2(13)
C4AA C4 S0AA 113.9(12)
C1AA C4 S0AA 111.3(17)
C1AA C4 C4AA 116(2)
C3AA C4AA C4 120(2)
C2AA C1AA C4 118(3)
C4AA C3AA C16 114(3)
C1AA C2AA S1AA 107(3)
S5 S2AA C5 105.5(10)
C6 C5 S2AA 107(2)

loop_
_geom_bond_atom_site_label_1
_geom_bond_atom_site_label_2
_geom_bond_distance
Mn1 Mn2 3.1443(16)
Mn1 Mn5 2.9569(16)
Mn1 O4 1.973(5)
Mn1 O6 2.103(6)
Mn1 O8 1.903(5)
Mn1 O15 2.489(5)
Mn1 O44 1.932(5)
Mn1 O46 1.921(5)
Mn2 Mn7 2.9308(16)
Mn2 O8 1.945(5)
Mn2 O9 1.921(5)
Mn2 N11 1.969(6)
Mn2 O24 2.120(6)
Mn2 O37 1.837(5)
Mn3 Mn5 3.1530(16)
Mn3 Mn6 2.9497(16)
Mn3 O4 1.916(5)
Mn3 O12 1.988(5)
Mn3 O13 1.923(6)
Mn3 O27 1.944(5)
Mn3 O29 2.105(6)
Mn4 Mn8 3.2201(15)
Mn4 O7 1.891(5)
Mn4 O12 2.343(5)
Mn4 N20 1.980(7)
Mn4 O21 1.941(5)
Mn4 O22 2.201(6)
Mn4 O30 1.889(5)
Mn5 O4 1.943(5)
Mn5 O14 2.124(6)
Mn5 O16 2.364(6)
Mn5 O26 1.827(6)
Mn5 N43 1.978(7)
Mn5 O46 1.933(6)
Mn6 Mn7 3.1452(16)
Mn6 O12 1.940(5)
Mn6 O27 1.923(6)
Mn6 O30 2.465(6)
Mn6 N33 1.977(7)
Mn6 O41 1.835(6)
Mn6 O62 2.117(6)
Mn7 O8 1.967(5)
Mn7 O9 1.930(5)
Mn7 O10 2.522(5)
Mn7 O12 1.892(5)
Mn7 O19 1.909(5)
Mn7 O40 2.105(6)
Mn8 Mn9 3.2212(16)
Mn8 O4 2.335(5)
Mn8 O7 1.881(5)
Mn8 O15 1.920(5)
Mn8 O16 1.883(5)
Mn8 O17 2.186(6)
Mn8 N18 1.979(6)
Mn9 O7 1.894(5)
Mn9 O8 2.352(5)
Mn9 O10 1.919(5)
Mn9 O25 1.878(5)
Mn9 O28 2.192(6)
Mn9 N47 1.975(6)
O6 C52 1.257(10)
O9 C64 1.422(9)
O10 N20 1.391(8)
N11 C38 1.297(10)
N11 O44 1.374(8)
O13 N43 1.363(9)
O14 C32 1.249(12)
O15 N47 1.378(8)
O16 C48 1.352(9)
O17 C110 1.410(10)
N18 O21 1.393(8)
N18 C93 1.292(10)
O19 N33 1.376(8)
N20 C50 1.287(10)
O22 C34 1.427(10)
O24 C52 1.262(10)
O25 C51 1.362(9)
O26 C79 1.327(11)
O27 C55 1.443(10)
O28 C63 1.417(11)
O29 C32 1.294(12)
O30 C45 1.356(9)
C31 O37 1.347(10)
C31 C73 1.406(12)
C31 C83 1.399(12)
C32 C94 1.495(14)
N33 C118 1.299(10)
C35 O41 1.341(11)
C35 C65 1.395(12)
C35 C71 1.419(13)
C36 C42 1.366(13)
C36 C 1.402(11)
C38 C73 1.460(12)
C38 C9 1.499(11)
C39 C56 1.383(13)
C39 C106 1.358(14)
O40 C91 1.245(12)
C42 C66 1.392(13)
N43 C53 1.317(11)
C45 C59 1.403(12)
C45 C78 1.402(12)
O46 C98 1.420(10)
N47 C58 1.289(10)
C48 C56 1.377(12)
C48 C89 1.423(11)
C49 C89 1.390(12)
C49 C106 1.396(13)
C50 C59 1.474(11)
C50 C96 1.478(12)
C51 C86 1.392(11)
C51 C 1.408(11)
C52 C131 1.520(12)
C53 C57 1.515(12)
C53 C104 1.456(12)
C58 C72 1.502(11)
C58 C 1.466(11)
C59 C60 1.408(11)
C60 C77 1.382(12)
C61 C93 1.501(12)
O62 C91 1.241(12)
C65 C100 1.377(14)
C66 C86 1.386(12)
C67 C75 1.376(13)
C67 C100 1.408(14)
C68 C118 1.506(12)
C69 C83 1.381(13)
C69 C88 1.367(14)
C71 C75 1.396(12)
C71 C118 1.464(12)
C73 C87 1.409(12)
C76 C81 1.393(15)
C76 C101 1.361(16)
C77 C107 1.378(13)
C78 C107 1.343(13)
C79 C81 1.415(13)
C79 C104 1.421(13)
C87 C88 1.378(14)
C89 C93 1.459(12)
C91 C119 1.554(18)
C94 C17 1.483(15)
C101 C102 1.379(15)
C102 C104 1.419(13)
C119 C16 1.47(3)
C131 C12 1.540(13)
S1 S4 2.060(6)
S1 C13 1.797(17)
S2 S3 2.043(5)
S2 C10 1.777(14)
S3 C8 1.796(16)
S4 C5AA 1.718(16)
C7 C0AA 1.516(14)
C7 C12 1.511(15)
C8 C11 1.540(17)
C8 C14 1.59(2)
C0AA C13 1.503(18)
C10 C14 1.527(17)
C11 C19 1.499(17)
C13 C18 1.549(18)
C16 C3AA 1.55(4)
C17 C19 1.518(17)
C18 C5AA 1.50(2)
S0AA S1AA 1.876(15)
S0AA C4 1.868(19)
S1AA C2AA 1.88(3)
C4 C4AA 1.48(2)
C4 C1AA 1.40(2)
C4AA C3AA 1.36(2)
C1AA C2AA 1.35(2)
S2AA C5 1.86(4)
S2AA S5 1.843(14)
C5 C6 1.59(4)
